data_2231379
loop_
_publ_author_name
'Ge, Hai-Yan'
'Li, Bao-Long'

_publ_section_title
;
 Bis(\m-3,5-dimethyl-4<i>H</i>-1,2,4-triazol-4-amine-\k^2^<i>N</i>^1^:<i>N</i>^2^)bis[bis(thiocyanato-\k<i>N</i>)zinc]--bis(3,5-dimethyl-4<i>H</i>-1,2,4-triazol-4-amine-\k<i>N</i>^1^)bis(thiocyanato-\k<i>N</i>)zinc
 (1/2)
;
_journal_coeditor_code ZQ2110
_journal_issue 8
_journal_name_full 'Acta Crystallographica Section E'
_journal_page_first m1100
_journal_page_last m1101
_journal_paper_doi 10.1107/S1600536811027887
_journal_volume 67
_journal_year 2011
_chemical_formula_iupac '[Zn2 (N C S)4 (C4 H8 N4)2], 2[Zn (N C S)2 (C4 H8 N4)2]'
_chemical_formula_moiety 'C12 H16 N12 S4 Zn2, 2(C10 H16 N10 S2 Zn)'
_chemical_formula_sum 'C32 H48 N32 S8 Zn4'
_chemical_formula_weight 1399.08
_chemical_name_systematic
;
Bis(\m-3,5-dimethyl-4<i>H</i>-1,2,4-triazol-4-amine-
\k^2^<i>N</i>^1^:<i>N</i>^2^)bis[bis(thiocyanato-\k<i>N</i>)zinc]--
bis(3,5-dimethyl-4<i>H</i>-1,2,4-triazol-4-amine-
\k<i>N</i>^1^)bis(thiocyanato-\k<i>N</i>)zinc (1/2)
;
_space_group_IT_number 2
_symmetry_cell_setting triclinic
_symmetry_space_group_name_Hall '-P 1'
_symmetry_space_group_name_H-M 'P -1'
_atom_sites_solution_hydrogens geom
_atom_sites_solution_primary direct
_atom_sites_solution_secondary difmap
_audit_creation_method SHELXL97
_cell_angle_alpha 92.560(9)
_cell_angle_beta 95.926(2)
_cell_angle_gamma 115.427(6)
_cell_formula_units_Z 1
_cell_length_a 8.7665(8)
_cell_length_b 9.3100(5)
_cell_length_c 20.661(3)
_cell_measurement_reflns_used 5140
_cell_measurement_temperature 223(2)
_cell_measurement_theta_max 25.35
_cell_measurement_theta_min 3.05
_cell_volume 1507.3(3)
_computing_cell_refinement 'CrystalClear (Rigaku, 2000)'
_computing_data_collection 'CrystalClear (Rigaku, 2000)'
_computing_data_reduction 'CrystalClear (Rigaku, 2000)'
_computing_molecular_graphics 'SHELXTL (Sheldrick, 2008)'
_computing_publication_material 'SHELXTL (Sheldrick, 2008)'
_computing_structure_refinement 'SHELXL97 (Sheldrick, 2008)'
_computing_structure_solution 'SHELXS97 (Sheldrick, 2008)'
_diffrn_ambient_temperature 223(2)
_diffrn_detector_area_resol_mean 7.31
_diffrn_measured_fraction_theta_full 0.991
_diffrn_measured_fraction_theta_max 0.991
_diffrn_measurement_device_type 'Rigaku Mercury CCD'
_diffrn_measurement_method \w
_diffrn_radiation_monochromator graphite
_diffrn_radiation_source 'fine-focus sealed tube'
_diffrn_radiation_type MoK\a
_diffrn_radiation_wavelength 0.71070
_diffrn_reflns_av_R_equivalents 0.0338
_diffrn_reflns_av_sigmaI/netI 0.0436
_diffrn_reflns_limit_h_max 10
_diffrn_reflns_limit_h_min -10
_diffrn_reflns_limit_k_max 11
_diffrn_reflns_limit_k_min -11
_diffrn_reflns_limit_l_max 24
_diffrn_reflns_limit_l_min -22
_diffrn_reflns_number 14831
_diffrn_reflns_theta_full 25.35
_diffrn_reflns_theta_max 25.35
_diffrn_reflns_theta_min 3.05
_diffrn_standards_decay_% 0
_diffrn_standards_interval_count 0
_diffrn_standards_interval_time 0
_diffrn_standards_number 0
_exptl_absorpt_coefficient_mu 1.905
_exptl_absorpt_correction_T_max 0.776
_exptl_absorpt_correction_T_min 0.564
_exptl_absorpt_correction_type multi-scan
_exptl_absorpt_process_details '(REQAB; Jacobson, 1998)'
_exptl_crystal_colour colourless
_exptl_crystal_density_diffrn 1.541
_exptl_crystal_density_method 'not measured'
_exptl_crystal_description block
_exptl_crystal_F_000 712
_exptl_crystal_size_max 0.34
_exptl_crystal_size_mid 0.30
_exptl_crystal_size_min 0.14
_refine_diff_density_max 0.550
_refine_diff_density_min -0.360
_refine_ls_extinction_method none
_refine_ls_goodness_of_fit_ref 1.042
_refine_ls_hydrogen_treatment mixed
_refine_ls_matrix_type full
_refine_ls_number_parameters 387
_refine_ls_number_reflns 5484
_refine_ls_number_restraints 30
_refine_ls_restrained_S_all 1.045
_refine_ls_R_factor_all 0.0569
_refine_ls_R_factor_gt 0.0421
_refine_ls_shift/su_max 0.000
_refine_ls_shift/su_mean 0.000
_refine_ls_structure_factor_coef Fsqd
_refine_ls_weighting_details 'w=1/[\s^2^(Fo^2^)+(0.0309P)^2^+1.5778P] where P=(Fo^2^+2Fc^2^)/3'
_refine_ls_weighting_scheme calc
_refine_ls_wR_factor_gt 0.0823
_refine_ls_wR_factor_ref 0.0903
_reflns_number_gt 4550
_reflns_number_total 5484
_reflns_threshold_expression I>2sigma(I)
_cod_data_source_file zq2110.cif
_cod_data_source_block I
_cod_database_code 2231379
_cod_database_fobs_code 2231379

loop_
_symmetry_equiv_pos_as_xyz
'x, y, z'
'-x, -y, -z'

loop_
_atom_site_type_symbol
_atom_site_label
_atom_site_fract_x
_atom_site_fract_y
_atom_site_fract_z
_atom_site_U_iso_or_equiv
_atom_site_adp_type
_atom_site_calc_flag
_atom_site_refinement_flags
_atom_site_occupancy
_atom_site_symmetry_multiplicity
_atom_site_disorder_assembly
_atom_site_disorder_group
Zn Zn1 0.41245(5) 0.63167(5) 0.031974(19) 0.03212(12) Uani d . 1 1 . .
Zn Zn2 0.54622(5) 0.17586(5) 0.34171(2) 0.03310(12) Uani d . 1 1 B .
S S1A -0.0157(7) 0.7863(17) 0.0518(4) 0.065(2) Uani d PDU 0.57(3) 1 A 1
C C5A 0.1191(16) 0.7222(15) 0.0350(8) 0.0438(11) Uani d PD 0.57(3) 1 A 1
S S1B 0.032(2) 0.858(2) 0.0278(11) 0.087(5) Uani d PDU 0.43(3) 1 A 2
C C5B 0.143(2) 0.7546(19) 0.0296(10) 0.0438(11) Uani d PD 0.43(3) 1 A 2
S S3A 0.786(2) 0.3793(9) 0.5571(3) 0.110(3) Uani d PDU 0.63(3) 1 B 1
C C15A 0.7285(16) 0.3210(15) 0.4808(4) 0.0438(11) Uani d PD 0.63(3) 1 B 1
S S3B 0.717(2) 0.397(2) 0.5555(7) 0.111(6) Uani d PDU 0.37(3) 1 B 2
C C15B 0.690(3) 0.329(3) 0.4793(7) 0.0438(11) Uani d PD 0.37(3) 1 B 2
S S2 0.82933(14) 0.97029(14) 0.20364(5) 0.0594(3) Uani d . 1 1 . .
S S4 0.80473(14) 0.52143(13) 0.18706(6) 0.0549(3) Uani d . 1 1 . .
N N1 0.3658(3) 0.4141(3) 0.06001(13) 0.0294(6) Uani d . 1 1 . .
N N2 0.4699(3) 0.3396(3) 0.04834(13) 0.0318(6) Uani d . 1 1 . .
N N3 0.3122(3) 0.2214(3) 0.12156(13) 0.0305(6) Uani d . 1 1 . .
N N4 0.2470(4) 0.1121(4) 0.16740(15) 0.0408(7) Uani d D 1 1 . .
N N5 0.2201(4) 0.6795(4) 0.02509(17) 0.0471(8) Uani d D 1 1 . .
N N6 0.5860(4) 0.7776(4) 0.10139(16) 0.0439(8) Uani d . 1 1 . .
N N7 0.5476(3) -0.0370(3) 0.33052(14) 0.0323(7) Uani d . 1 1 . .
N N8 0.6787(4) -0.0591(4) 0.36615(14) 0.0384(7) Uani d . 1 1 . .
N N9 0.5265(4) -0.2668(3) 0.29609(14) 0.0329(7) Uani d . 1 1 . .
N N10 0.4718(4) -0.4100(4) 0.25494(17) 0.0421(8) Uani d D 1 1 . .
N N11 0.3205(3) 0.1727(3) 0.35209(13) 0.0327(7) Uani d . 1 1 . .
N N12 0.2521(4) 0.2503(3) 0.31036(13) 0.0343(7) Uani d . 1 1 . .
N N13 0.1194(3) 0.1971(3) 0.39608(13) 0.0292(6) Uani d . 1 1 . .
N N14 0.0123(4) 0.1907(4) 0.44340(15) 0.0401(7) Uani d D 1 1 . .
N N15 0.6844(4) 0.2796(4) 0.42611(16) 0.0474(8) Uani d D 1 1 . .
N N16 0.6258(4) 0.3019(4) 0.27023(16) 0.0446(8) Uani d . 1 1 . .
C C1 0.4354(4) 0.2233(4) 0.08645(16) 0.0326(8) Uani d . 1 1 . .
C C2 0.2705(4) 0.3398(4) 0.10392(15) 0.0286(7) Uani d . 1 1 . .
C C3 0.5138(5) 0.1114(4) 0.09104(19) 0.0443(9) Uani d . 1 1 . .
H H3A 0.4279 0.0037 0.0764 0.066 Uiso calc R 1 1 . .
H H3B 0.5608 0.1156 0.1361 0.066 Uiso calc R 1 1 . .
H H3C 0.6041 0.1413 0.0637 0.066 Uiso calc R 1 1 . .
C C4 0.1382(5) 0.3744(5) 0.12993(18) 0.0405(9) Uani d . 1 1 . .
H H4C 0.1100 0.4433 0.1022 0.061 Uiso calc R 1 1 . .
H H4D 0.1804 0.4274 0.1739 0.061 Uiso calc R 1 1 . .
H H4E 0.0371 0.2752 0.1308 0.061 Uiso calc R 1 1 . .
C C6 0.6884(5) 0.8569(4) 0.14333(19) 0.0374(8) Uani d . 1 1 A .
C C7 0.6631(5) -0.1990(4) 0.34402(18) 0.0395(9) Uani d . 1 1 . .
C C8 0.4587(4) -0.1629(4) 0.28850(16) 0.0312(8) Uani d . 1 1 . .
C C9 0.7755(6) -0.2747(6) 0.3658(2) 0.0694(14) Uani d . 1 1 . .
H H9A 0.8615 -0.2061 0.4012 0.104 Uiso calc R 1 1 . .
H H9B 0.8305 -0.2903 0.3295 0.104 Uiso calc R 1 1 . .
H H9C 0.7079 -0.3773 0.3810 0.104 Uiso calc R 1 1 . .
C C10 0.3097(5) -0.1893(5) 0.2399(2) 0.0510(11) Uani d . 1 1 . .
H H10C 0.2944 -0.0922 0.2395 0.077 Uiso calc R 1 1 . .
H H10D 0.2083 -0.2753 0.2516 0.077 Uiso calc R 1 1 . .
H H10E 0.3293 -0.2177 0.1968 0.077 Uiso calc R 1 1 . .
C C11 0.1301(4) 0.2624(4) 0.33821(16) 0.0286(7) Uani d . 1 1 . .
C C12 0.2390(4) 0.1428(4) 0.40368(17) 0.0317(8) Uani d . 1 1 . .
C C13 0.0177(5) 0.3329(5) 0.31128(17) 0.0406(9) Uani d . 1 1 . .
H H13A 0.0787 0.4160 0.2843 0.061 Uiso calc R 1 1 . .
H H13B -0.0168 0.3785 0.3469 0.061 Uiso calc R 1 1 . .
H H13C -0.0825 0.2505 0.2850 0.061 Uiso calc R 1 1 . .
C C14 0.2714(5) 0.0639(5) 0.4602(2) 0.0513(11) Uani d . 1 1 . .
H H14C 0.3331 0.0038 0.4482 0.077 Uiso calc R 1 1 . .
H H14D 0.1638 -0.0082 0.4734 0.077 Uiso calc R 1 1 . .
H H14E 0.3388 0.1440 0.4962 0.077 Uiso calc R 1 1 . .
C C16 0.7019(4) 0.3929(4) 0.23544(18) 0.0351(8) Uani d . 1 1 B .
H HW1 0.139(3) 0.046(4) 0.1524(17) 0.042 Uiso d D 1 1 . .
H HW2 0.238(5) 0.164(4) 0.2027(13) 0.042 Uiso d D 1 1 . .
H HW3 0.441(5) -0.481(4) 0.2816(15) 0.042 Uiso d D 1 1 . .
H HW4 0.558(3) -0.405(4) 0.2359(17) 0.042 Uiso d D 1 1 . .
H HW5 -0.091(3) 0.127(4) 0.4243(17) 0.042 Uiso d D 1 1 . .
H HW6 0.036(5) 0.290(3) 0.4554(18) 0.042 Uiso d D 1 1 . .

loop_
_atom_site_aniso_label
_atom_site_aniso_U_11
_atom_site_aniso_U_22
_atom_site_aniso_U_33
_atom_site_aniso_U_12
_atom_site_aniso_U_13
_atom_site_aniso_U_23
Zn1 0.0362(2) 0.0312(2) 0.0369(2) 0.02067(19) 0.01070(18) 0.00640(17)
Zn2 0.0314(2) 0.0340(2) 0.0403(2) 0.01972(19) 0.00779(18) 0.00290(18)
S1A 0.0510(18) 0.081(4) 0.077(3) 0.047(2) -0.0059(19) -0.026(3)
C5A 0.034(3) 0.041(2) 0.055(2) 0.017(2) 0.0000(18) -0.0045(19)
S1B 0.078(5) 0.085(7) 0.111(8) 0.067(6) -0.048(6) -0.056(6)
C5B 0.034(3) 0.041(2) 0.055(2) 0.017(2) 0.0000(18) -0.0045(19)
S3A 0.182(8) 0.066(2) 0.046(2) 0.030(4) -0.021(3) -0.0143(17)
C15A 0.034(3) 0.041(2) 0.055(2) 0.017(2) 0.0000(18) -0.0045(19)
S3B 0.116(7) 0.085(7) 0.067(5) -0.018(4) 0.038(4) -0.033(4)
C15B 0.034(3) 0.041(2) 0.055(2) 0.017(2) 0.0000(18) -0.0045(19)
S2 0.0541(6) 0.0548(7) 0.0472(6) 0.0039(5) 0.0093(5) -0.0087(5)
S4 0.0566(7) 0.0515(6) 0.0570(7) 0.0211(5) 0.0149(5) 0.0211(5)
N1 0.0330(15) 0.0278(15) 0.0312(15) 0.0160(13) 0.0072(12) 0.0035(12)
N2 0.0374(16) 0.0299(15) 0.0337(16) 0.0195(13) 0.0074(13) 0.0031(13)
N3 0.0359(16) 0.0276(15) 0.0283(15) 0.0133(13) 0.0062(13) 0.0065(12)
N4 0.0488(19) 0.0378(18) 0.0341(18) 0.0158(16) 0.0101(16) 0.0085(14)
N5 0.0395(18) 0.051(2) 0.063(2) 0.0297(17) 0.0105(16) 0.0110(17)
N6 0.0486(19) 0.0391(18) 0.0459(19) 0.0225(16) 0.0027(17) -0.0032(16)
N7 0.0350(16) 0.0318(16) 0.0379(17) 0.0216(14) 0.0051(13) 0.0070(13)
N8 0.0424(17) 0.0438(18) 0.0373(17) 0.0281(15) 0.0006(14) -0.0003(14)
N9 0.0368(16) 0.0293(15) 0.0369(16) 0.0184(13) 0.0055(14) 0.0043(13)
N10 0.047(2) 0.0292(17) 0.054(2) 0.0193(16) 0.0073(16) 0.0054(15)
N11 0.0351(16) 0.0395(17) 0.0342(16) 0.0253(14) 0.0075(13) 0.0078(13)
N12 0.0366(16) 0.0415(17) 0.0335(16) 0.0243(14) 0.0082(13) 0.0059(13)
N13 0.0236(14) 0.0370(16) 0.0296(15) 0.0140(13) 0.0094(12) 0.0067(12)
N14 0.0337(17) 0.052(2) 0.0390(18) 0.0202(17) 0.0140(14) 0.0058(16)
N15 0.0370(17) 0.054(2) 0.052(2) 0.0229(16) -0.0020(16) -0.0105(17)
N16 0.0428(18) 0.0456(19) 0.053(2) 0.0238(16) 0.0151(16) 0.0129(17)
C1 0.040(2) 0.0259(17) 0.0331(19) 0.0150(16) 0.0073(16) 0.0042(15)
C2 0.0316(18) 0.0267(17) 0.0248(17) 0.0108(15) 0.0025(14) -0.0006(14)
C3 0.064(3) 0.038(2) 0.044(2) 0.032(2) 0.017(2) 0.0111(17)
C4 0.042(2) 0.046(2) 0.041(2) 0.0237(18) 0.0148(17) 0.0091(17)
C6 0.043(2) 0.0328(19) 0.041(2) 0.0175(18) 0.0173(19) 0.0079(17)
C7 0.044(2) 0.042(2) 0.040(2) 0.0264(19) 0.0041(18) 0.0049(17)
C8 0.0326(18) 0.0298(18) 0.0367(19) 0.0173(16) 0.0095(15) 0.0084(16)
C9 0.075(3) 0.070(3) 0.079(3) 0.056(3) -0.023(3) -0.012(3)
C10 0.048(2) 0.037(2) 0.069(3) 0.0246(19) -0.011(2) 0.003(2)
C11 0.0298(17) 0.0305(18) 0.0291(18) 0.0173(15) 0.0013(14) 0.0021(14)
C12 0.0267(17) 0.0367(19) 0.037(2) 0.0172(16) 0.0074(15) 0.0097(16)
C13 0.043(2) 0.054(2) 0.035(2) 0.0311(19) 0.0023(17) 0.0040(17)
C14 0.048(2) 0.065(3) 0.053(3) 0.033(2) 0.015(2) 0.029(2)
C16 0.0323(19) 0.037(2) 0.042(2) 0.0225(17) 0.0021(17) -0.0013(17)

loop_
_atom_type_symbol
_atom_type_description
_atom_type_scat_dispersion_real
_atom_type_scat_dispersion_imag
_atom_type_scat_source
C C 0.0033 0.0016 'International Tables Vol C Tables 4.2.6.8 and 6.1.1.4'
H H 0.0000 0.0000 'International Tables Vol C Tables 4.2.6.8 and 6.1.1.4'
N N 0.0061 0.0033 'International Tables Vol C Tables 4.2.6.8 and 6.1.1.4'
S S 0.1246 0.1234 'International Tables Vol C Tables 4.2.6.8 and 6.1.1.4'
Zn Zn 0.2839 1.4301 'International Tables Vol C Tables 4.2.6.8 and 6.1.1.4'

loop_
_geom_angle_atom_site_label_1
_geom_angle_atom_site_label_2
_geom_angle_atom_site_label_3
_geom_angle_site_symmetry_1
_geom_angle_site_symmetry_3
_geom_angle
_geom_angle_publ_flag
N5 Zn1 N6 . . 109.04(14) yes
N5 Zn1 N2 . 2_665 115.00(13) yes
N6 Zn1 N2 . 2_665 105.22(12) yes
N5 Zn1 N1 . . 114.77(12) yes
N6 Zn1 N1 . . 103.49(12) yes
N2 Zn1 N1 2_665 . 108.28(11) yes
N16 Zn2 N15 . . 112.81(14) yes
N16 Zn2 N7 . . 112.84(13) yes
N15 Zn2 N7 . . 106.15(13) yes
N16 Zn2 N11 . . 105.92(12) yes
N15 Zn2 N11 . . 103.13(12) yes
N7 Zn2 N11 . . 115.73(11) yes
N5 C5A S1A . . 177.3(14) ?
N5 C5B S1B . . 174.2(18) ?
N15 C15A S3A . . 178.8(7) ?
N15 C15B S3B . . 174.4(13) ?
C2 N1 N2 . . 108.0(3) ?
C2 N1 Zn1 . . 127.6(2) ?
N2 N1 Zn1 . . 122.2(2) ?
C1 N2 N1 . . 107.5(3) ?
C1 N2 Zn1 . 2_665 127.7(2) ?
N1 N2 Zn1 . 2_665 122.1(2) ?
C2 N3 C1 . . 108.1(3) ?
C2 N3 N4 . . 129.1(3) ?
C1 N3 N4 . . 122.8(3) ?
N3 N4 HW1 . . 108(2) ?
N3 N4 HW2 . . 109(2) ?
HW1 N4 HW2 . . 103(3) ?
C5A N5 Zn1 . . 164.9(8) ?
C5B N5 Zn1 . . 158.6(10) ?
C6 N6 Zn1 . . 176.7(3) ?
C8 N7 N8 . . 108.9(3) ?
C8 N7 Zn2 . . 132.1(2) ?
N8 N7 Zn2 . . 118.4(2) ?
C7 N8 N7 . . 106.2(3) ?
C8 N9 C7 . . 107.5(3) ?
C8 N9 N10 . . 123.4(3) ?
C7 N9 N10 . . 128.7(3) ?
N9 N10 HW3 . . 103(3) ?
N9 N10 HW4 . . 108(3) ?
HW3 N10 HW4 . . 114(4) ?
C12 N11 N12 . . 108.5(3) ?
C12 N11 Zn2 . . 128.6(2) ?
N12 N11 Zn2 . . 120.5(2) ?
C11 N12 N11 . . 106.4(3) ?
C12 N13 C11 . . 107.6(3) ?
C12 N13 N14 . . 123.5(3) ?
C11 N13 N14 . . 128.8(3) ?
N13 N14 HW5 . . 105(2) ?
N13 N14 HW6 . . 106(3) ?
HW5 N14 HW6 . . 118(4) ?
C15A N15 Zn2 . . 163.6(7) ?
C15B N15 Zn2 . . 148.3(11) ?
C16 N16 Zn2 . . 167.0(3) ?
N2 C1 N3 . . 108.2(3) ?
N2 C1 C3 . . 127.0(3) ?
N3 C1 C3 . . 124.7(3) ?
N1 C2 N3 . . 108.2(3) ?
N1 C2 C4 . . 127.1(3) ?
N3 C2 C4 . . 124.7(3) ?
C1 C3 H3A . . 109.5 ?
C1 C3 H3B . . 109.5 ?
H3A C3 H3B . . 109.5 ?
C1 C3 H3C . . 109.5 ?
H3A C3 H3C . . 109.5 ?
H3B C3 H3C . . 109.5 ?
C2 C4 H4C . . 109.5 ?
C2 C4 H4D . . 109.5 ?
H4C C4 H4D . . 109.5 ?
C2 C4 H4E . . 109.5 ?
H4C C4 H4E . . 109.5 ?
H4D C4 H4E . . 109.5 ?
N6 C6 S2 . . 178.4(4) ?
N8 C7 N9 . . 109.4(3) ?
N8 C7 C9 . . 126.4(4) ?
N9 C7 C9 . . 124.2(3) ?
N7 C8 N9 . . 108.1(3) ?
N7 C8 C10 . . 127.2(3) ?
N9 C8 C10 . . 124.7(3) ?
C7 C9 H9A . . 109.5 ?
C7 C9 H9B . . 109.5 ?
H9A C9 H9B . . 109.5 ?
C7 C9 H9C . . 109.5 ?
H9A C9 H9C . . 109.5 ?
H9B C9 H9C . . 109.5 ?
C8 C10 H10C . . 109.5 ?
C8 C10 H10D . . 109.5 ?
H10C C10 H10D . . 109.5 ?
C8 C10 H10E . . 109.5 ?
H10C C10 H10E . . 109.5 ?
H10D C10 H10E . . 109.5 ?
N12 C11 N13 . . 109.4(3) ?
N12 C11 C13 . . 126.1(3) ?
N13 C11 C13 . . 124.5(3) ?
N11 C12 N13 . . 108.0(3) ?
N11 C12 C14 . . 126.6(3) ?
N13 C12 C14 . . 125.3(3) ?
C11 C13 H13A . . 109.5 ?
C11 C13 H13B . . 109.5 ?
H13A C13 H13B . . 109.5 ?
C11 C13 H13C . . 109.5 ?
H13A C13 H13C . . 109.5 ?
H13B C13 H13C . . 109.5 ?
C12 C14 H14C . . 109.5 ?
C12 C14 H14D . . 109.5 ?
H14C C14 H14D . . 109.5 ?
C12 C14 H14E . . 109.5 ?
H14C C14 H14E . . 109.5 ?
H14D C14 H14E . . 109.5 ?
N16 C16 S4 . . 178.7(3) ?

loop_
_geom_bond_atom_site_label_1
_geom_bond_atom_site_label_2
_geom_bond_site_symmetry_2
_geom_bond_distance
_geom_bond_publ_flag
Zn1 N5 . 1.914(3) yes
Zn1 N6 . 1.954(3) yes
Zn1 N2 2_665 2.011(3) yes
Zn1 N1 . 2.012(3) yes
Zn2 N16 . 1.926(3) yes
Zn2 N15 . 1.962(3) yes
Zn2 N7 . 1.990(3) yes
Zn2 N11 . 2.000(3) yes
S1A C5A . 1.595(10) ?
C5A N5 . 1.147(10) ?
S1B C5B . 1.629(12) ?
C5B N5 . 1.173(12) ?
S3A C15A . 1.600(9) ?
C15A N15 . 1.147(8) ?
S3B C15B . 1.626(13) ?
C15B N15 . 1.158(12) ?
S2 C6 . 1.624(4) ?
S4 C16 . 1.615(4) ?
N1 C2 . 1.310(4) ?
N1 N2 . 1.395(4) ?
N2 C1 . 1.315(4) ?
N2 Zn1 2_665 2.011(3) ?
N3 C2 . 1.355(4) ?
N3 C1 . 1.357(4) ?
N3 N4 . 1.399(4) ?
N4 HW1 . 0.889(18) ?
N4 HW2 . 0.882(18) ?
N6 C6 . 1.147(5) ?
N7 C8 . 1.312(4) ?
N7 N8 . 1.395(4) ?
N8 C7 . 1.305(4) ?
N9 C8 . 1.342(4) ?
N9 C7 . 1.365(5) ?
N9 N10 . 1.413(4) ?
N10 HW3 . 0.853(18) ?
N10 HW4 . 0.868(18) ?
N11 C12 . 1.318(4) ?
N11 N12 . 1.395(4) ?
N12 C11 . 1.309(4) ?
N13 C12 . 1.344(4) ?
N13 C11 . 1.359(4) ?
N13 N14 . 1.410(4) ?
N14 HW5 . 0.879(18) ?
N14 HW6 . 0.871(18) ?
N16 C16 . 1.161(4) ?
C1 C3 . 1.475(5) ?
C2 C4 . 1.474(5) ?
C3 H3A . 0.9700 ?
C3 H3B . 0.9700 ?
C3 H3C . 0.9700 ?
C4 H4C . 0.9700 ?
C4 H4D . 0.9700 ?
C4 H4E . 0.9700 ?
C7 C9 . 1.485(5) ?
C8 C10 . 1.485(5) ?
C9 H9A . 0.9700 ?
C9 H9B . 0.9700 ?
C9 H9C . 0.9700 ?
C10 H10C . 0.9700 ?
C10 H10D . 0.9700 ?
C10 H10E . 0.9700 ?
C11 C13 . 1.478(5) ?
C12 C14 . 1.474(5) ?
C13 H13A . 0.9700 ?
C13 H13B . 0.9700 ?
C13 H13C . 0.9700 ?
C14 H14C . 0.9700 ?
C14 H14D . 0.9700 ?
C14 H14E . 0.9700 ?

loop_
_geom_hbond_atom_site_label_D
_geom_hbond_atom_site_label_H
_geom_hbond_atom_site_label_A
_geom_hbond_site_symmetry_A
_geom_hbond_distance_DH
_geom_hbond_distance_HA
_geom_hbond_distance_DA
_geom_hbond_angle_DHA
N4 HW1 S2 1_445 0.889(18) 2.83(3) 3.495(3) 133(3)
N4 HW2 N12 . 0.882(18) 2.31(2) 3.157(4) 162(3)
N10 HW3 N12 1_545 0.853(18) 2.47(2) 3.251(4) 152(3)
N10 HW4 S4 1_545 0.868(18) 2.80(2) 3.641(4) 163(3)
N14 HW5 N8 1_455 0.879(18) 2.20(2) 3.061(4) 167(3)
N14 HW6 S3A 2_666 0.871(18) 2.83(3) 3.617(9) 151(3)
N14 HW6 S3B 2_666 0.871(18) 2.83(3) 3.542(18) 140(3)
C13 H13B S3A 2_666 0.97 2.82 3.458(7) 123.9

loop_
_geom_torsion_atom_site_label_1
_geom_torsion_atom_site_label_2
_geom_torsion_atom_site_label_3
_geom_torsion_atom_site_label_4
_geom_torsion_site_symmetry_1
_geom_torsion_site_symmetry_4
_geom_torsion
N5 Zn1 N1 C2 . . -39.3(3)
N6 Zn1 N1 C2 . . 79.4(3)
N2 Zn1 N1 C2 2_665 . -169.3(3)
N5 Zn1 N1 N2 . . 159.6(2)
N6 Zn1 N1 N2 . . -81.7(2)
N2 Zn1 N1 N2 2_665 . 29.6(3)
C2 N1 N2 C1 . . -0.8(3)
Zn1 N1 N2 C1 . . 163.5(2)
C2 N1 N2 Zn1 . 2_665 162.0(2)
Zn1 N1 N2 Zn1 . 2_665 -33.6(3)
N16 Zn2 N7 C8 . . -66.9(3)
N15 Zn2 N7 C8 . . 169.0(3)
N11 Zn2 N7 C8 . . 55.3(3)
N16 Zn2 N7 N8 . . 102.7(2)
N15 Zn2 N7 N8 . . -21.4(3)
N11 Zn2 N7 N8 . . -135.1(2)
C8 N7 N8 C7 . . -0.1(4)
Zn2 N7 N8 C7 . . -172.0(2)
N16 Zn2 N11 C12 . . -159.0(3)
N15 Zn2 N11 C12 . . -40.3(3)
N7 Zn2 N11 C12 . . 75.2(3)
N16 Zn2 N11 N12 . . 1.3(3)
N15 Zn2 N11 N12 . . 120.0(2)
N7 Zn2 N11 N12 . . -124.6(2)
C12 N11 N12 C11 . . -0.7(4)
Zn2 N11 N12 C11 . . -164.5(2)
N15 Zn2 N16 C16 . . 17.4(14)
N7 Zn2 N16 C16 . . -102.9(13)
N11 Zn2 N16 C16 . . 129.5(13)
N1 N2 C1 N3 . . 0.3(3)
Zn1 N2 C1 N3 2_665 . -161.3(2)
N1 N2 C1 C3 . . 179.9(3)
Zn1 N2 C1 C3 2_665 . 18.3(5)
C2 N3 C1 N2 . . 0.2(4)
N4 N3 C1 N2 . . -179.5(3)
C2 N3 C1 C3 . . -179.3(3)
N4 N3 C1 C3 . . 0.9(5)
N2 N1 C2 N3 . . 1.0(3)
Zn1 N1 C2 N3 . . -162.3(2)
N2 N1 C2 C4 . . -178.2(3)
Zn1 N1 C2 C4 . . 18.5(5)
C1 N3 C2 N1 . . -0.8(3)
N4 N3 C2 N1 . . 179.0(3)
C1 N3 C2 C4 . . 178.5(3)
N4 N3 C2 C4 . . -1.8(5)
N7 N8 C7 N9 . . -0.4(4)
N7 N8 C7 C9 . . 178.8(4)
C8 N9 C7 N8 . . 0.8(4)
N10 N9 C7 N8 . . 173.8(3)
C8 N9 C7 C9 . . -178.4(4)
N10 N9 C7 C9 . . -5.4(6)
N8 N7 C8 N9 . . 0.7(4)
Zn2 N7 C8 N9 . . 171.0(2)
N8 N7 C8 C10 . . -178.8(3)
Zn2 N7 C8 C10 . . -8.4(6)
C7 N9 C8 N7 . . -0.9(4)
N10 N9 C8 N7 . . -174.3(3)
C7 N9 C8 C10 . . 178.5(4)
N10 N9 C8 C10 . . 5.1(5)
N11 N12 C11 N13 . . 0.5(4)
N11 N12 C11 C13 . . -178.4(3)
C12 N13 C11 N12 . . -0.2(4)
N14 N13 C11 N12 . . 176.7(3)
C12 N13 C11 C13 . . 178.8(3)
N14 N13 C11 C13 . . -4.3(5)
N12 N11 C12 N13 . . 0.6(4)
Zn2 N11 C12 N13 . . 162.8(2)
N12 N11 C12 C14 . . -179.4(4)
Zn2 N11 C12 C14 . . -17.2(5)
C11 N13 C12 N11 . . -0.3(4)
N14 N13 C12 N11 . . -177.4(3)
C11 N13 C12 C14 . . 179.7(4)
N14 N13 C12 C14 . . 2.6(5)
